data_4080888
loop_
_publ_author_name
'Unruangsri, Junjuda'
'Morgan, Hannah'
'Schwarz, Andrew D.'
'Schofield, A. Daniel'
'Mountford, Philip'

_publ_section_title
;
 Synthesis and Reactivity of Titanium Hydrazido Complexes Supported by
 Diamido-Ether Ligands
;
_journal_issue 10
_journal_name_full Organometallics
_journal_page_first 3091
_journal_paper_doi 10.1021/om400311w
_journal_volume 32
_journal_year 2013
_chemical_formula_moiety 'C39 H46 F5 N7 O1 Si2 Ti1'
_chemical_formula_sum 'C39 H46 F5 N7 O Si2 Ti'
_chemical_formula_weight 827.90
_chemical_name_systematic
;
Ti(N2O)(NC(ArF)NNPh)(py)2
;
_space_group_IT_number 15
_symmetry_cell_setting monoclinic
_symmetry_space_group_name_Hall '-C 2yc'
_symmetry_space_group_name_H-M 'C 1 2/c 1'
_atom_sites_solution_hydrogens geom
_atom_sites_solution_primary direct
_cell_angle_alpha 90
_cell_angle_beta 97.1298(5)
_cell_angle_gamma 90
_cell_formula_units_Z 8
_cell_length_a 37.6557(4)
_cell_length_b 11.88740(10)
_cell_length_c 18.5197(2)
_cell_measurement_reflns_used 9433
_cell_measurement_temperature 150
_cell_measurement_theta_max 27
_cell_measurement_theta_min 5
_cell_volume 8225.84(14)
_computing_cell_refinement 'DENZO/SCALEPACK (Otwinowski & Minor, 1997)'
_computing_data_collection 'COLLECT (Nonius, 2001).'
_computing_data_reduction 'DENZO/SCALEPACK (Otwinowski & Minor, 1997)'
_computing_molecular_graphics 'CAMERON (Watkin et al., 1996)'
_computing_publication_material 'CRYSTALS (Betteridge et al., 2003)'
_computing_structure_refinement 'CRYSTALS (Betteridge et al., 2003)'
_computing_structure_solution 'SIR92 (Altomare et al., 1994)'
_diffrn_ambient_temperature 150
_diffrn_measured_fraction_theta_full 0.993
_diffrn_measured_fraction_theta_max 0.992
_diffrn_measurement_device Area
_diffrn_measurement_device_type 'Nonius KappaCCD'
_diffrn_measurement_method \w
_diffrn_radiation_monochromator graphite
_diffrn_radiation_type 'Mo K\a'
_diffrn_radiation_wavelength 0.71073
_diffrn_reflns_av_R_equivalents 0.056
_diffrn_reflns_limit_h_max 48
_diffrn_reflns_limit_h_min -47
_diffrn_reflns_limit_k_max 15
_diffrn_reflns_limit_k_min -14
_diffrn_reflns_limit_l_max 23
_diffrn_reflns_limit_l_min -23
_diffrn_reflns_number 17369
_diffrn_reflns_theta_full 26.566
_diffrn_reflns_theta_max 27.108
_diffrn_reflns_theta_min 5.137
_diffrn_standards_number 0
_exptl_absorpt_coefficient_mu 0.329
_exptl_absorpt_correction_T_max 0.98
_exptl_absorpt_correction_T_min 0.98
_exptl_absorpt_correction_type multi-scan
_exptl_absorpt_process_details 'DENZO/SCALEPACK (Otwinowski & Minor, 1997)'
_exptl_crystal_colour orange
_exptl_crystal_density_diffrn 1.337
_exptl_crystal_density_method 'not measured'
_exptl_crystal_description prism
_exptl_crystal_F_000 3456
_exptl_crystal_size_max 0.100
_exptl_crystal_size_mid 0.050
_exptl_crystal_size_min 0.050
_refine_diff_density_max 0.23
_refine_diff_density_min -0.29
_refine_ls_extinction_method None
_refine_ls_goodness_of_fit_ref 1.1110
_refine_ls_hydrogen_treatment none
_refine_ls_matrix_type full
_refine_ls_number_parameters 496
_refine_ls_number_reflns 4662
_refine_ls_number_restraints 0
_refine_ls_R_factor_all 0.1085
_refine_ls_R_factor_gt 0.0476
_refine_ls_shift/su_max 0.0009940
_refine_ls_shift/su_mean 0.0000275
_refine_ls_structure_factor_coef F
_refine_ls_weighting_details
;
 Method, part 1, Chebychev polynomial, (Watkin, 1994, Prince, 1982) 
 [weight] = 1.0/[A~0~*T~0~(x)+A~1~*T~1~(x) ... +A~n-1~]*T~n-1~(x)] 
 where A~i~ are the Chebychev coefficients listed below and x= Fcalc/Fmax 
 Method = Robust Weighting (Prince, 1982) 
 W = [weight] * [1-(deltaF/6*sigmaF)^2^]^2^ 
 A~i~ are: 
 0.359 0.200 0.172 
;
_refine_ls_weighting_scheme calc
_refine_ls_wR_factor_all 0.0950
_refine_ls_wR_factor_gt 0.0465
_refine_ls_wR_factor_ref 0.0412
_reflns_limit_h_max 47
_reflns_limit_h_min -48
_reflns_limit_k_max 15
_reflns_limit_k_min 0
_reflns_limit_l_max 23
_reflns_limit_l_min 0
_reflns_number_gt 5308
_reflns_number_total 9022
_reflns_threshold_expression I>2.0\s(I)
_oxford_diffrn_Wilson_B_factor 2.43
_oxford_diffrn_Wilson_scale 161.73
_oxford_refine_ls_r_factor_ref 0.0385
_oxford_refine_ls_scale 0.07829(10)
_oxford_reflns_number_all 9022
_oxford_reflns_threshold_expression_ref I>3.0\s(I)
_cod_data_source_file om400311w_si_002.cif
_cod_data_source_block COMPOUND_23
_cod_depositor_comments
;
The following automatic conversions were performed:

'_symmetry_cell_setting' value 'Monoclinic' changed to 'monoclinic'
according to /home/saulius/struct/CIF-dictionaries/cif_core.dic
dictionary named 'cif_core.dic' version 2.3.1 from
2005-06-27.

'_atom_sites_solution_primary' value 'Direct' changed to
'direct' according to
/home/saulius/struct/CIF-dictionaries/cif_core.dic dictionary named
'cif_core.dic' version 2.3.1 from 2005-06-27.

Automatic conversion script
Id: cif_fix_values 1891 2012-01-12 08:04:46Z andrius 
;
_cod_original_sg_symbol_H-M 'C 1 2/c 1 '
_cod_original_formula_sum 'C39 H46 F5 N7 O1 Si2 Ti1'
_cod_database_code 4080888

loop_
_symmetry_equiv_pos_as_xyz
x,y,z
-x,-y,-z
x+1/2,y+1/2,z
-x+1/2,-y+1/2,-z
-x,y,-z+1/2
x,-y,z+1/2
-x+1/2,y+1/2,-z+1/2
x+1/2,-y+1/2,z+1/2

loop_
_atom_site_label
_atom_site_type_symbol
_atom_site_fract_x
_atom_site_fract_y
_atom_site_fract_z
_atom_site_U_iso_or_equiv
_atom_site_occupancy
_atom_site_adp_type
_atom_site_refinement_flags_posn
Ti1 Ti 0.365743(12) 0.50018(4) 0.28923(2) 0.0266 1.0000 Uani .
O1 O 0.36705(5) 0.63729(16) 0.20816(10) 0.0379 1.0000 Uani .
Si1 Si 0.28118(2) 0.40555(7) 0.23177(4) 0.0330 1.0000 Uani .
Si2 Si 0.43874(2) 0.58559(7) 0.40320(5) 0.0354 1.0000 Uani .
N1 N 0.36747(6) 0.38083(18) 0.34707(11) 0.0274 1.0000 Uani .
N2 N 0.35733(6) 0.26164(19) 0.44132(12) 0.0316 1.0000 Uani .
N3 N 0.36475(6) 0.14975(18) 0.47003(12) 0.0311 1.0000 Uani .
N4 N 0.31893(6) 0.48617(19) 0.22339(12) 0.0329 1.0000 Uani .
N5 N 0.41174(6) 0.58555(19) 0.32044(12) 0.0319 1.0000 Uani .
N6 N 0.33991(6) 0.61550(19) 0.36347(13) 0.0347 1.0000 Uani .
N7 N 0.39502(6) 0.39790(18) 0.21022(12) 0.0317 1.0000 Uani .
F1 F 0.44713(4) 0.28260(14) 0.38239(10) 0.0468 1.0000 Uani .
F2 F 0.48403(5) 0.12396(17) 0.32145(13) 0.0613 1.0000 Uani .
F3 F 0.44940(6) -0.05243(16) 0.25043(12) 0.0628 1.0000 Uani .
F4 F 0.37676(5) -0.06872(14) 0.24392(10) 0.0562 1.0000 Uani .
F5 F 0.33988(4) 0.08840(14) 0.30647(10) 0.0475 1.0000 Uani .
C1 C 0.37104(7) 0.2812(2) 0.38125(14) 0.0278 1.0000 Uani .
C2 C 0.39204(7) 0.1923(2) 0.34575(14) 0.0277 1.0000 Uani .
C3 C 0.42878(7) 0.1969(2) 0.34827(15) 0.0327 1.0000 Uani .
C4 C 0.44819(8) 0.1156(3) 0.31720(17) 0.0402 1.0000 Uani .
C5 C 0.43079(9) 0.0260(2) 0.28194(17) 0.0421 1.0000 Uani .
C6 C 0.39418(9) 0.0190(2) 0.27852(16) 0.0390 1.0000 Uani .
C7 C 0.37560(7) 0.1005(2) 0.31037(15) 0.0327 1.0000 Uani .
C8 C 0.40089(7) 0.1304(2) 0.50201(14) 0.0287 1.0000 Uani .
C9 C 0.42071(8) 0.2139(2) 0.53921(16) 0.0371 1.0000 Uani .
C10 C 0.45553(9) 0.1930(3) 0.56937(18) 0.0463 1.0000 Uani .
C11 C 0.47055(8) 0.0885(3) 0.56245(18) 0.0453 1.0000 Uani .
C12 C 0.45109(8) 0.0055(3) 0.52461(16) 0.0411 1.0000 Uani .
C13 C 0.41613(8) 0.0254(2) 0.49438(16) 0.0364 1.0000 Uani .
C14 C 0.33651(7) 0.1079(2) 0.50646(14) 0.0315 1.0000 Uani .
C15 C 0.30132(8) 0.1308(3) 0.47815(17) 0.0434 1.0000 Uani .
C16 C 0.27345(9) 0.0880(3) 0.51171(18) 0.0527 1.0000 Uani .
C17 C 0.27993(9) 0.0221(3) 0.57358(18) 0.0490 1.0000 Uani .
C18 C 0.31465(8) 0.0007(3) 0.60212(16) 0.0426 1.0000 Uani .
C19 C 0.34304(8) 0.0432(2) 0.56909(16) 0.0366 1.0000 Uani .
C20 C 0.31049(9) 0.5732(3) 0.16674(18) 0.0475 1.0000 Uani .
C21 C 0.34426(9) 0.6171(3) 0.14176(17) 0.0485 1.0000 Uani .
C22 C 0.42099(8) 0.6822(3) 0.27638(17) 0.0411 1.0000 Uani .
C23 C 0.40266(8) 0.6732(3) 0.20033(17) 0.0437 1.0000 Uani .
C24 C 0.24071(8) 0.4972(3) 0.22875(18) 0.0493 1.0000 Uani .
C25 C 0.27219(9) 0.3039(3) 0.15437(19) 0.0537 1.0000 Uani .
C26 C 0.28368(8) 0.3211(3) 0.31596(17) 0.0417 1.0000 Uani .
C27 C 0.44448(9) 0.7334(3) 0.4392(2) 0.0513 1.0000 Uani .
C28 C 0.48469(8) 0.5339(3) 0.3915(2) 0.0515 1.0000 Uani .
C29 C 0.42088(9) 0.5050(3) 0.47612(16) 0.0463 1.0000 Uani .
C30 C 0.33812(8) 0.7269(3) 0.35217(19) 0.0449 1.0000 Uani .
C31 C 0.32602(9) 0.8010(3) 0.4011(2) 0.0546 1.0000 Uani .
C32 C 0.31459(10) 0.7607(3) 0.4631(2) 0.0607 1.0000 Uani .
C33 C 0.31572(9) 0.6471(3) 0.47496(19) 0.0563 1.0000 Uani .
C34 C 0.32859(8) 0.5769(3) 0.42440(17) 0.0435 1.0000 Uani .
C35 C 0.43090(8) 0.3932(3) 0.21714(16) 0.0387 1.0000 Uani .
C36 C 0.44957(9) 0.3159(3) 0.18097(18) 0.0453 1.0000 Uani .
C37 C 0.43057(10) 0.2390(3) 0.13622(19) 0.0522 1.0000 Uani .
C38 C 0.39399(10) 0.2433(3) 0.12751(18) 0.0517 1.0000 Uani .
C39 C 0.37727(9) 0.3237(3) 0.16504(16) 0.0415 1.0000 Uani .
H91 H 0.4103 0.2859 0.5441 0.0456 1.0000 Uiso R
H101 H 0.4692 0.2512 0.5946 0.0571 1.0000 Uiso R
H111 H 0.4943 0.0740 0.5843 0.0555 1.0000 Uiso R
H121 H 0.4616 -0.0661 0.5190 0.0506 1.0000 Uiso R
H131 H 0.4025 -0.0322 0.4684 0.0448 1.0000 Uiso R
H151 H 0.2965 0.1763 0.4359 0.0518 1.0000 Uiso R
H161 H 0.2495 0.1037 0.4920 0.0626 1.0000 Uiso R
H171 H 0.2606 -0.0077 0.5959 0.0578 1.0000 Uiso R
H181 H 0.3193 -0.0440 0.6448 0.0538 1.0000 Uiso R
H191 H 0.3670 0.0285 0.5893 0.0457 1.0000 Uiso R
H201 H 0.2984 0.6338 0.1865 0.0607 1.0000 Uiso R
H202 H 0.2955 0.5415 0.1268 0.0607 1.0000 Uiso R
H211 H 0.3402 0.6846 0.1145 0.0601 1.0000 Uiso R
H212 H 0.3544 0.5622 0.1131 0.0601 1.0000 Uiso R
H221 H 0.4462 0.6843 0.2763 0.0526 1.0000 Uiso R
H222 H 0.4133 0.7495 0.2974 0.0526 1.0000 Uiso R
H231 H 0.4024 0.7434 0.1758 0.0541 1.0000 Uiso R
H232 H 0.4144 0.6187 0.1742 0.0541 1.0000 Uiso R
H241 H 0.2203 0.4521 0.2332 0.0612 1.0000 Uiso R
H242 H 0.2440 0.5496 0.2677 0.0612 1.0000 Uiso R
H243 H 0.2374 0.5365 0.1838 0.0612 1.0000 Uiso R
H251 H 0.2514 0.2609 0.1601 0.0651 1.0000 Uiso R
H252 H 0.2921 0.2550 0.1541 0.0651 1.0000 Uiso R
H253 H 0.2685 0.3440 0.1097 0.0651 1.0000 Uiso R
H261 H 0.2622 0.2796 0.3164 0.0518 1.0000 Uiso R
H262 H 0.2869 0.3696 0.3570 0.0518 1.0000 Uiso R
H263 H 0.3033 0.2707 0.3177 0.0518 1.0000 Uiso R
H281 H 0.4992 0.5343 0.4372 0.0615 1.0000 Uiso R
H282 H 0.4950 0.5818 0.3586 0.0615 1.0000 Uiso R
H283 H 0.4832 0.4595 0.3726 0.0615 1.0000 Uiso R
H291 H 0.4371 0.5090 0.5196 0.0572 1.0000 Uiso R
H292 H 0.4177 0.4287 0.4615 0.0572 1.0000 Uiso R
H293 H 0.3985 0.5358 0.4845 0.0572 1.0000 Uiso R
H301 H 0.3453 0.7555 0.3084 0.0559 1.0000 Uiso R
H311 H 0.3260 0.8795 0.3918 0.0660 1.0000 Uiso R
H321 H 0.3061 0.8103 0.4973 0.0726 1.0000 Uiso R
H331 H 0.3074 0.6164 0.5172 0.0666 1.0000 Uiso R
H341 H 0.3297 0.4982 0.4335 0.0531 1.0000 Uiso R
H351 H 0.4440 0.4457 0.2486 0.0471 1.0000 Uiso R
H361 H 0.4750 0.3157 0.1866 0.0556 1.0000 Uiso R
H371 H 0.4427 0.1834 0.1118 0.0635 1.0000 Uiso R
H381 H 0.3804 0.1917 0.0960 0.0626 1.0000 Uiso R
H391 H 0.3519 0.3266 0.1587 0.0528 1.0000 Uiso R
H271 H 0.4593 0.7326 0.4846 0.0633 1.0000 Uiso R
H272 H 0.4552 0.7789 0.4057 0.0633 1.0000 Uiso R
H273 H 0.4217 0.7633 0.4457 0.0633 1.0000 Uiso R

loop_
_atom_site_aniso_label
_atom_site_aniso_U_11
_atom_site_aniso_U_22
_atom_site_aniso_U_33
_atom_site_aniso_U_23
_atom_site_aniso_U_13
_atom_site_aniso_U_12
Ti1 0.0295(2) 0.0219(2) 0.0285(2) 0.0014(2) 0.00372(17) 0.0000(2)
O1 0.0414(12) 0.0350(11) 0.0372(11) 0.0067(9) 0.0048(9) -0.0044(9)
Si1 0.0283(4) 0.0333(4) 0.0367(4) 0.0004(3) 0.0016(3) 0.0036(3)
Si2 0.0348(4) 0.0285(4) 0.0419(5) -0.0051(4) 0.0008(3) -0.0050(3)
N1 0.0289(12) 0.0245(11) 0.0285(12) -0.0005(9) 0.0020(9) -0.0002(9)
N2 0.0340(13) 0.0272(12) 0.0336(13) 0.0035(10) 0.0039(10) 0.0022(10)
N3 0.0347(13) 0.0260(12) 0.0330(12) 0.0041(10) 0.0061(10) 0.0013(10)
N4 0.0335(12) 0.0288(13) 0.0353(12) 0.0029(10) 0.0004(10) 0.0019(10)
N5 0.0341(12) 0.0239(11) 0.0380(13) 0.0019(10) 0.0057(10) -0.0043(10)
N6 0.0326(13) 0.0319(13) 0.0398(14) -0.0033(10) 0.0049(10) 0.0014(10)
N7 0.0344(13) 0.0284(12) 0.0330(12) 0.0023(10) 0.0069(10) -0.0004(10)
F1 0.0368(9) 0.0387(10) 0.0651(12) -0.0081(9) 0.0071(8) -0.0104(8)
F2 0.0399(10) 0.0515(11) 0.0984(16) 0.0028(11) 0.0317(10) 0.0033(9)
F3 0.0762(14) 0.0385(10) 0.0807(14) -0.0069(10) 0.0377(12) 0.0136(10)
F4 0.0726(13) 0.0332(10) 0.0598(12) -0.0182(9) -0.0039(10) 0.0007(9)
F5 0.0338(9) 0.0373(9) 0.0682(12) -0.0099(9) -0.0057(8) -0.0020(8)
C1 0.0261(13) 0.0264(14) 0.0301(14) 0.0000(11) 0.0004(11) -0.0020(11)
C2 0.0348(15) 0.0213(13) 0.0271(14) 0.0037(11) 0.0042(11) 0.0014(11)
C3 0.0360(15) 0.0261(14) 0.0367(16) 0.0014(12) 0.0067(12) -0.0050(12)
C4 0.0335(16) 0.0354(16) 0.0551(19) 0.0071(14) 0.0186(14) 0.0025(13)
C5 0.0556(19) 0.0299(17) 0.0447(17) 0.0050(13) 0.0214(15) 0.0094(14)
C6 0.0570(19) 0.0239(16) 0.0351(15) -0.0012(12) 0.0021(14) 0.0013(13)
C7 0.0339(15) 0.0296(15) 0.0336(15) 0.0028(12) 0.0000(12) 0.0027(12)
C8 0.0329(14) 0.0276(14) 0.0268(13) 0.0034(12) 0.0082(11) -0.0012(12)
C9 0.0435(17) 0.0306(15) 0.0381(16) 0.0011(13) 0.0086(13) 0.0027(13)
C10 0.0466(19) 0.0391(18) 0.0521(19) -0.0001(15) 0.0023(15) -0.0067(15)
C11 0.0355(16) 0.0447(18) 0.056(2) 0.0103(16) 0.0076(14) 0.0003(15)
C12 0.0428(16) 0.0339(15) 0.0488(17) 0.0082(15) 0.0149(13) 0.0059(15)
C13 0.0444(17) 0.0277(15) 0.0379(16) 0.0013(12) 0.0076(13) -0.0009(12)
C14 0.0372(15) 0.0295(15) 0.0289(14) 0.0004(12) 0.0084(12) -0.0018(12)
C15 0.0400(17) 0.0508(19) 0.0394(17) 0.0100(15) 0.0052(14) -0.0045(15)
C16 0.0343(17) 0.073(2) 0.051(2) 0.0105(18) 0.0042(14) -0.0044(17)
C17 0.0438(18) 0.059(2) 0.0466(18) 0.0042(16) 0.0161(15) -0.0104(16)
C18 0.0502(18) 0.0430(16) 0.0364(15) 0.0048(16) 0.0121(13) -0.0039(16)
C19 0.0337(15) 0.0382(15) 0.0384(16) 0.0034(13) 0.0066(13) -0.0004(13)
C20 0.0479(18) 0.0449(19) 0.0458(18) 0.0142(15) -0.0092(15) -0.0009(15)
C21 0.062(2) 0.0435(18) 0.0382(17) 0.0138(14) -0.0024(15) -0.0054(16)
C22 0.0421(17) 0.0342(16) 0.0466(18) 0.0037(14) 0.0040(14) -0.0089(13)
C23 0.0506(19) 0.0333(16) 0.0490(19) 0.0080(14) 0.0143(15) -0.0062(14)
C24 0.0410(17) 0.0550(19) 0.0519(19) 0.0068(17) 0.0062(14) 0.0140(17)
C25 0.0418(18) 0.062(2) 0.058(2) -0.0151(18) 0.0082(16) -0.0107(16)
C26 0.0314(15) 0.0431(17) 0.0498(18) 0.0110(15) 0.0015(13) -0.0025(14)
C27 0.056(2) 0.0370(18) 0.060(2) -0.0107(16) 0.0013(17) -0.0085(15)
C28 0.0348(16) 0.0484(19) 0.069(2) -0.0067(17) -0.0012(16) -0.0049(14)
C29 0.0490(18) 0.0462(18) 0.0405(16) -0.0005(16) -0.0070(13) -0.0093(17)
C30 0.0455(18) 0.0331(16) 0.056(2) -0.0052(15) 0.0057(15) 0.0065(14)
C31 0.051(2) 0.0408(19) 0.069(2) -0.0160(18) -0.0029(18) 0.0129(16)
C32 0.059(2) 0.066(3) 0.055(2) -0.0277(19) -0.0012(18) 0.0227(19)
C33 0.058(2) 0.070(3) 0.043(2) -0.0104(18) 0.0166(17) 0.0150(19)
C34 0.0444(18) 0.0447(18) 0.0422(18) 0.0000(15) 0.0084(14) 0.0047(15)
C35 0.0398(17) 0.0377(17) 0.0395(16) -0.0003(13) 0.0079(13) -0.0019(13)
C36 0.0450(18) 0.0457(19) 0.0480(19) 0.0023(16) 0.0161(15) 0.0078(15)
C37 0.068(2) 0.0441(19) 0.0479(19) -0.0054(16) 0.0211(17) 0.0136(18)
C38 0.067(2) 0.0437(19) 0.0458(19) -0.0138(15) 0.0138(17) -0.0039(17)
C39 0.0444(18) 0.0418(17) 0.0387(17) -0.0063(14) 0.0070(14) -0.0049(14)

loop_
_atom_type_symbol
_atom_type_scat_dispersion_real
_atom_type_scat_dispersion_imag
_atom_type_scat_Cromer_Mann_a1
_atom_type_scat_Cromer_Mann_b1
_atom_type_scat_Cromer_Mann_a2
_atom_type_scat_Cromer_Mann_b2
_atom_type_scat_Cromer_Mann_a3
_atom_type_scat_Cromer_Mann_b3
_atom_type_scat_Cromer_Mann_a4
_atom_type_scat_Cromer_Mann_b4
_atom_type_scat_Cromer_Mann_c
_atom_type_scat_source
C 0.0033 0.0016 2.3100 20.8439 1.0200 10.2075 1.5886 0.5687 0.8650 51.6512 0.2156 'International Tables Vol C 4.2.6.8 and 6.1.1.4'
H 0.0000 0.0000 0.4930 10.5109 0.3229 26.1257 0.1402 3.1424 0.0408 57.7998 0.0030 'International Tables Vol C 4.2.6.8 and 6.1.1.4'
N 0.0061 0.0033 12.2126 0.0057 3.1322 9.8933 2.0125 28.9975 1.1663 0.5826 -11.5290 'International Tables Vol C 4.2.6.8 and 6.1.1.4'
O 0.0106 0.0060 3.0485 13.2771 2.2868 5.7011 1.5463 0.3239 0.8670 32.9089 0.2508 'International Tables Vol C 4.2.6.8 and 6.1.1.4'
Si 0.0817 0.0704 6.2915 2.4386 3.0353 32.3337 1.9891 0.6785 1.5410 81.6937 1.1407 'International Tables Vol C 4.2.6.8 and 6.1.1.4'
Ti 0.2776 0.4457 9.7595 7.8508 7.3558 0.5000 1.6991 35.6338 1.9021 116.1050 1.2807 'International Tables Vol C 4.2.6.8 and 6.1.1.4'
F 0.0171 0.0103 3.5392 10.2825 2.6412 4.2944 1.5170 0.2615 1.0243 26.1476 0.2776 'International Tables Vol C 4.2.6.8 and 6.1.1.4'

loop_
_geom_angle_atom_site_label_1
_geom_angle_atom_site_label_2
_geom_angle_atom_site_label_3
_geom_angle
_geom_angle_publ_flag
O1 Ti1 N1 173.20(9) yes
O1 Ti1 N4 75.13(8) yes
N1 Ti1 N4 105.20(10) yes
O1 Ti1 N5 74.68(8) yes
N1 Ti1 N5 105.19(9) yes
N4 Ti1 N5 149.61(9) yes
O1 Ti1 N6 90.77(8) yes
N1 Ti1 N6 96.01(9) yes
N4 Ti1 N6 90.46(9) yes
N5 Ti1 N6 86.54(9) yes
O1 Ti1 N7 84.53(8) yes
N1 Ti1 N7 88.67(9) yes
N4 Ti1 N7 91.36(9) yes
N5 Ti1 N7 89.19(9) yes
N6 Ti1 N7 174.36(8) yes
Ti1 O1 C21 113.39(17) yes
Ti1 O1 C23 112.75(17) yes
C21 O1 C23 115.6(2) yes
N4 Si1 C24 110.43(14) yes
N4 Si1 C25 111.08(13) yes
C24 Si1 C25 106.50(16) yes
N4 Si1 C26 114.75(12) yes
C24 Si1 C26 107.34(15) yes
C25 Si1 C26 106.31(17) yes
N5 Si2 C27 110.06(14) yes
N5 Si2 C28 110.28(14) yes
C27 Si2 C28 106.26(16) yes
N5 Si2 C29 114.81(12) yes
C27 Si2 C29 105.14(16) yes
C28 Si2 C29 109.85(16) yes
Ti1 N1 C1 169.99(19) yes
N3 N2 C1 113.5(2) yes
N2 N3 C8 115.4(2) yes
N2 N3 C14 112.0(2) yes
C8 N3 C14 118.5(2) yes
Ti1 N4 Si1 130.79(13) yes
Ti1 N4 C20 117.68(18) yes
Si1 N4 C20 110.06(18) yes
Ti1 N5 Si2 129.74(12) yes
Ti1 N5 C22 118.92(18) yes
Si2 N5 C22 109.66(18) yes
Ti1 N6 C30 121.6(2) yes
Ti1 N6 C34 121.0(2) yes
C30 N6 C34 117.1(3) yes
Ti1 N7 C35 121.34(19) yes
Ti1 N7 C39 120.51(19) yes
C35 N7 C39 116.9(2) yes
N1 C1 N2 122.2(2) yes
N1 C1 C2 115.9(2) yes
N2 C1 C2 121.9(2) yes
C1 C2 C3 122.1(2) yes
C1 C2 C7 122.0(2) yes
C3 C2 C7 115.9(2) yes
F1 C3 C2 120.0(2) yes
F1 C3 C4 117.3(2) yes
C2 C3 C4 122.6(3) yes
F2 C4 C3 120.2(3) yes
F2 C4 C5 120.1(3) yes
C3 C4 C5 119.7(3) yes
F3 C5 C4 120.1(3) yes
F3 C5 C6 120.9(3) yes
C4 C5 C6 119.0(3) yes
F4 C6 C5 119.6(3) yes
F4 C6 C7 120.4(3) yes
C5 C6 C7 120.0(3) yes
F5 C7 C2 119.8(2) yes
F5 C7 C6 117.5(2) yes
C2 C7 C6 122.7(3) yes
N3 C8 C9 121.3(2) yes
N3 C8 C13 119.1(2) yes
C9 C8 C13 119.7(3) yes
C8 C9 C10 120.1(3) yes
C8 C9 H91 119.5 no
C10 C9 H91 120.4 no
C9 C10 C11 120.3(3) yes
C9 C10 H101 119.8 no
C11 C10 H101 119.9 no
C10 C11 C12 119.8(3) yes
C10 C11 H111 120.0 no
C12 C11 H111 120.2 no
C11 C12 C13 120.4(3) yes
C11 C12 H121 119.9 no
C13 C12 H121 119.7 no
C8 C13 C12 119.7(3) yes
C8 C13 H131 119.7 no
C12 C13 H131 120.6 no
N3 C14 C15 119.2(2) yes
N3 C14 C19 121.8(3) yes
C15 C14 C19 119.0(3) yes
C14 C15 C16 120.0(3) yes
C14 C15 H151 119.8 no
C16 C15 H151 120.2 no
C15 C16 C17 121.0(3) yes
C15 C16 H161 119.7 no
C17 C16 H161 119.3 no
C16 C17 C18 119.1(3) yes
C16 C17 H171 120.4 no
C18 C17 H171 120.5 no
C17 C18 C19 120.7(3) yes
C17 C18 H181 119.6 no
C19 C18 H181 119.7 no
C18 C19 C14 120.2(3) yes
C18 C19 H191 120.3 no
C14 C19 H191 119.5 no
N4 C20 C21 110.3(2) yes
N4 C20 H201 109.1 no
C21 C20 H201 108.7 no
N4 C20 H202 109.2 no
C21 C20 H202 110.0 no
H201 C20 H202 109.5 no
C20 C21 O1 103.6(2) yes
C20 C21 H211 111.8 no
O1 C21 H211 110.7 no
C20 C21 H212 110.3 no
O1 C21 H212 110.8 no
H211 C21 H212 109.5 no
N5 C22 C23 110.6(2) yes
N5 C22 H221 109.0 no
C23 C22 H221 110.2 no
N5 C22 H222 108.9 no
C23 C22 H222 108.6 no
H221 C22 H222 109.5 no
C22 C23 O1 104.8(2) yes
C22 C23 H231 111.4 no
O1 C23 H231 110.8 no
C22 C23 H232 109.9 no
O1 C23 H232 110.5 no
H231 C23 H232 109.5 no
Si1 C24 H241 109.6 no
Si1 C24 H242 109.4 no
H241 C24 H242 109.5 no
Si1 C24 H243 109.4 no
H241 C24 H243 109.5 no
H242 C24 H243 109.5 no
Si1 C25 H251 109.5 no
Si1 C25 H252 109.3 no
H251 C25 H252 109.5 no
Si1 C25 H253 109.6 no
H251 C25 H253 109.5 no
H252 C25 H253 109.5 no
Si1 C26 H261 109.6 no
Si1 C26 H262 109.5 no
H261 C26 H262 109.5 no
Si1 C26 H263 109.3 no
H261 C26 H263 109.5 no
H262 C26 H263 109.5 no
Si2 C27 H271 109.4 no
Si2 C27 H272 109.8 no
H271 C27 H272 109.5 no
Si2 C27 H273 109.2 no
H271 C27 H273 109.5 no
H272 C27 H273 109.5 no
Si2 C28 H281 109.5 no
Si2 C28 H282 109.4 no
H281 C28 H282 109.5 no
Si2 C28 H283 109.5 no
H281 C28 H283 109.5 no
H282 C28 H283 109.5 no
Si2 C29 H291 109.8 no
Si2 C29 H292 109.3 no
H291 C29 H292 109.5 no
Si2 C29 H293 109.3 no
H291 C29 H293 109.5 no
H292 C29 H293 109.5 no
N6 C30 C31 122.8(3) yes
N6 C30 H301 118.2 no
C31 C30 H301 119.0 no
C30 C31 C32 119.6(3) yes
C30 C31 H311 120.0 no
C32 C31 H311 120.4 no
C31 C32 C33 118.4(3) yes
C31 C32 H321 120.7 no
C33 C32 H321 120.9 no
C32 C33 C34 119.5(3) yes
C32 C33 H331 120.3 no
C34 C33 H331 120.2 no
C33 C34 N6 122.6(3) yes
C33 C34 H341 119.0 no
N6 C34 H341 118.4 no
N7 C35 C36 123.3(3) yes
N7 C35 H351 118.2 no
C36 C35 H351 118.5 no
C35 C36 C37 118.5(3) yes
C35 C36 H361 120.9 no
C37 C36 H361 120.5 no
C36 C37 C38 119.2(3) yes
C36 C37 H371 120.3 no
C38 C37 H371 120.4 no
C37 C38 C39 118.8(3) yes
C37 C38 H381 120.3 no
C39 C38 H381 120.9 no
C38 C39 N7 123.3(3) yes
C38 C39 H391 118.6 no
N7 C39 H391 118.1 no

loop_
_geom_bond_atom_site_label_1
_geom_bond_atom_site_label_2
_geom_bond_distance
_geom_bond_publ_flag
Ti1 O1 2.2207(19) yes
Ti1 N1 1.774(2) yes
Ti1 N4 2.022(2) yes
Ti1 N5 2.029(2) yes
Ti1 N6 2.247(2) yes
Ti1 N7 2.288(2) yes
O1 C21 1.430(4) yes
O1 C23 1.432(3) yes
Si1 N4 1.737(2) yes
Si1 C24 1.868(3) yes
Si1 C25 1.874(3) yes
Si1 C26 1.847(3) yes
Si2 N5 1.731(2) yes
Si2 C27 1.883(3) yes
Si2 C28 1.874(3) yes
Si2 C29 1.849(3) yes
N1 C1 1.342(3) yes
N2 N3 1.447(3) yes
N2 C1 1.304(3) yes
N3 C8 1.434(3) yes
N3 C14 1.418(3) yes
N4 C20 1.479(4) yes
N5 C22 1.476(4) yes
N6 C30 1.341(4) yes
N6 C34 1.336(4) yes
N7 C35 1.342(4) yes
N7 C39 1.336(4) yes
F1 C3 1.344(3) yes
F2 C4 1.346(3) yes
F3 C5 1.342(3) yes
F4 C6 1.351(3) yes
F5 C7 1.346(3) yes
C1 C2 1.518(4) yes
C2 C3 1.380(4) yes
C2 C7 1.379(4) yes
C3 C4 1.379(4) yes
C4 C5 1.373(4) yes
C5 C6 1.374(4) yes
C6 C7 1.371(4) yes
C8 C9 1.375(4) yes
C8 C13 1.388(4) yes
C9 C10 1.383(4) yes
C9 H91 0.950 no
C10 C11 1.377(4) yes
C10 H101 0.950 no
C11 C12 1.369(5) yes
C11 H111 0.950 no
C12 C13 1.386(4) yes
C12 H121 0.950 no
C13 H131 0.950 no
C14 C15 1.390(4) yes
C14 C19 1.388(4) yes
C15 C16 1.381(4) yes
C15 H151 0.950 no
C16 C17 1.384(5) yes
C16 H161 0.950 no
C17 C18 1.372(4) yes
C17 H171 0.950 no
C18 C19 1.391(4) yes
C18 H181 0.950 no
C19 H191 0.950 no
C20 C21 1.500(4) yes
C20 H201 0.950 no
C20 H202 0.950 no
C21 H211 0.950 no
C21 H212 0.950 no
C22 C23 1.493(4) yes
C22 H221 0.950 no
C22 H222 0.950 no
C23 H231 0.950 no
C23 H232 0.950 no
C24 H241 0.950 no
C24 H242 0.950 no
C24 H243 0.950 no
C25 H251 0.950 no
C25 H252 0.950 no
C25 H253 0.950 no
C26 H261 0.950 no
C26 H262 0.950 no
C26 H263 0.950 no
C27 H271 0.950 no
C27 H272 0.950 no
C27 H273 0.950 no
C28 H281 0.950 no
C28 H282 0.950 no
C28 H283 0.950 no
C29 H291 0.950 no
C29 H292 0.950 no
C29 H293 0.950 no
C30 C31 1.381(4) yes
C30 H301 0.950 no
C31 C32 1.362(5) yes
C31 H311 0.950 no
C32 C33 1.368(5) yes
C32 H321 0.950 no
C33 C34 1.386(4) yes
C33 H331 0.950 no
C34 H341 0.950 no
C35 C36 1.380(4) yes
C35 H351 0.950 no
C36 C37 1.373(5) yes
C36 H361 0.950 no
C37 C38 1.368(5) yes
C37 H371 0.950 no
C38 C39 1.379(4) yes
C38 H381 0.950 no
C39 H391 0.950 no
